data_7150366
loop_
_publ_author_name
'Caira, Mino R.'
'le Roex, Tanya'
'Nassimbeni, Luigi R.'
'Ripmeester, John A.'
'Weber, Edwin'

_publ_section_title
;
 Inclusion by a fluorenyl host with volatile guests: structures,
 thermal stability and kinetics.
;
_journal_issue 16
_journal_name_full 'Organic &amp; biomolecular chemistry'
_journal_page_first 2299
_journal_page_last 2304
_journal_paper_doi 10.1039/b400721b
_journal_volume 2
_journal_year 2004
_chemical_formula_moiety 'C38 H26 O2'
_chemical_formula_sum 'C38 H26 O2'
_chemical_formula_weight 514.59
_chemical_melting_point '306.4 (host)'
_chemical_name_common 9,9'(Biphenyl-4,4'-diyl)difluoren-9-ol
_chemical_name_systematic
;
9,9'(Biphenyl-4,4'-diyl)difluoren-9-ol
;
_space_group_IT_number 14
_symmetry_cell_setting monoclinic
_symmetry_space_group_name_Hall '-P 2yn'
_symmetry_space_group_name_H-M 'P 1 21/n 1'
_atom_sites_solution_hydrogens geom
_atom_sites_solution_primary direct
_atom_sites_solution_secondary difmap
_audit_creation_method SHELXL-97
_cell_angle_alpha 90.00
_cell_angle_beta 91.1410(10)
_cell_angle_gamma 90.00
_cell_formula_units_Z 2
_cell_length_a 5.80020(10)
_cell_length_b 14.4736(3)
_cell_length_c 15.7510(3)
_cell_measurement_reflns_used 9678
_cell_measurement_temperature 298(2)
_cell_measurement_theta_max 27.48
_cell_measurement_theta_min 1.02
_cell_volume 1322.03(4)
_computing_cell_refinement 'Collect (Nonius, 2000)'
_computing_data_collection 'Collect (Nonius, 2000)'
_computing_data_reduction 'Collect (Nonius, 2000)'
_computing_molecular_graphics 'XSEED, a graphical interface to SHELX (1999)'
_computing_publication_material 'SHELXL-97 (Sheldrick, 1997)'
_computing_structure_refinement 'SHELXL-97 (Sheldrick, 1997)'
_computing_structure_solution 'SHELXS-97 (Sheldrick, 1990)'
_diffrn_ambient_temperature 298(2)
_diffrn_measured_fraction_theta_full 0.996
_diffrn_measured_fraction_theta_max 0.996
_diffrn_measurement_device_type 'Nonius Kappa CCD'
_diffrn_measurement_method 'combination of phi and omega'
_diffrn_radiation_monochromator graphite
_diffrn_radiation_source 'fine-focus sealed tube'
_diffrn_radiation_type MoK\a
_diffrn_radiation_wavelength 0.71073
_diffrn_reflns_av_R_equivalents 0.0160
_diffrn_reflns_av_sigmaI/netI 0.0281
_diffrn_reflns_limit_h_max 7
_diffrn_reflns_limit_h_min 0
_diffrn_reflns_limit_k_max 18
_diffrn_reflns_limit_k_min -18
_diffrn_reflns_limit_l_max 20
_diffrn_reflns_limit_l_min -20
_diffrn_reflns_number 5370
_diffrn_reflns_theta_full 27.49
_diffrn_reflns_theta_max 27.49
_diffrn_reflns_theta_min 1.91
_exptl_absorpt_coefficient_mu 0.078
_exptl_absorpt_correction_type none
_exptl_crystal_colour colourless
_exptl_crystal_density_diffrn 1.293
_exptl_crystal_density_meas ?
_exptl_crystal_density_method .
_exptl_crystal_description 'clear plates'
_exptl_crystal_F_000 540
_exptl_crystal_size_max 0.50
_exptl_crystal_size_mid 0.30
_exptl_crystal_size_min 0.20
_refine_diff_density_max 0.230
_refine_diff_density_min -0.178
_refine_diff_density_rms 0.032
_refine_ls_extinction_method none
_refine_ls_goodness_of_fit_ref 1.008
_refine_ls_hydrogen_treatment mixed
_refine_ls_matrix_type full
_refine_ls_number_parameters 182
_refine_ls_number_reflns 3027
_refine_ls_number_restraints 0
_refine_ls_restrained_S_all 1.008
_refine_ls_R_factor_all 0.0541
_refine_ls_R_factor_gt 0.0430
_refine_ls_shift/su_max 0.022
_refine_ls_shift/su_mean 0.003
_refine_ls_structure_factor_coef Fsqd
_refine_ls_weighting_details 'calc w=1/[\s^2^(Fo^2^)+(0.0598P)^2^+0.3003P] where P=(Fo^2^+2Fc^2^)/3'
_refine_ls_weighting_scheme calc
_refine_ls_wR_factor_gt 0.1123
_refine_ls_wR_factor_ref 0.1198
_reflns_number_gt 2479
_reflns_number_total 3027
_reflns_threshold_expression >2sigma(I)
_cod_data_source_file b400721b.txt
_cod_data_source_block c:_H
_cod_original_sg_symbol_H-M P21/n
_cod_database_code 7150366

loop_
_symmetry_equiv_pos_as_xyz
'x, y, z'
'-x+1/2, y+1/2, -z+1/2'
'-x, -y, -z'
'x-1/2, -y-1/2, z-1/2'

loop_
_atom_site_label
_atom_site_type_symbol
_atom_site_fract_x
_atom_site_fract_y
_atom_site_fract_z
_atom_site_U_iso_or_equiv
_atom_site_adp_type
_atom_site_occupancy
_atom_site_symmetry_multiplicity
_atom_site_calc_flag
_atom_site_refinement_flags
_atom_site_disorder_assembly
_atom_site_disorder_group
C1 C 0.5135(3) 0.40486(10) 0.13710(11) 0.0555(4) Uani 1 1 d . . .
H1 H 0.4330 0.3985 0.0858 0.067 Uiso 1 1 calc R . .
C2 C 0.6729(3) 0.47617(11) 0.14927(15) 0.0742(6) Uani 1 1 d . . .
H2 H 0.7002 0.5174 0.1053 0.089 Uiso 1 1 calc R . .
C3 C 0.7904(3) 0.48624(13) 0.22564(17) 0.0824(7) Uani 1 1 d . . .
H3 H 0.8954 0.5343 0.2327 0.099 Uiso 1 1 calc R . .
C4 C 0.7541(3) 0.42611(14) 0.29133(13) 0.0707(6) Uani 1 1 d . . .
H4 H 0.8333 0.4335 0.3428 0.085 Uiso 1 1 calc R . .
C5 C 0.5919(3) 0.26097(15) 0.42191(11) 0.0689(5) Uani 1 1 d . . .
H5 H 0.7085 0.2946 0.4490 0.083 Uiso 1 1 calc R . .
C6 C 0.4839(4) 0.19018(16) 0.46345(11) 0.0774(6) Uani 1 1 d . . .
H6 H 0.5266 0.1765 0.5193 0.093 Uiso 1 1 calc R . .
C7 C 0.3139(4) 0.13940(15) 0.42361(10) 0.0770(6) Uani 1 1 d . . .
H7 H 0.2424 0.0919 0.4528 0.092 Uiso 1 1 calc R . .
C8 C 0.2469(3) 0.15813(12) 0.34000(9) 0.0593(4) Uani 1 1 d . . .
H8 H 0.1317 0.1235 0.3132 0.071 Uiso 1 1 calc R . .
O9 O 0.08249(14) 0.28485(7) 0.18647(6) 0.0466(3) Uani 1 1 d . . .
H9 H 0.0374 0.3231 0.2207 0.056 Uiso 1 1 calc R . .
C9 C 0.31625(19) 0.26116(8) 0.20617(7) 0.0341(3) Uani 1 1 d . . .
C10 C 0.37542(18) 0.18441(8) 0.14353(7) 0.0296(2) Uani 1 1 d . . .
C11 C 0.5806(2) 0.18186(8) 0.10030(8) 0.0374(3) Uani 1 1 d . . .
H11 H 0.6888 0.2285 0.1090 0.045 Uiso 1 1 calc R . .
C12 C 0.62724(19) 0.11085(8) 0.04414(8) 0.0368(3) Uani 1 1 d . . .
H12 H 0.7653 0.1116 0.0151 0.044 Uiso 1 1 calc R . .
C13 C 0.47359(18) 0.03841(7) 0.02987(6) 0.0265(2) Uani 1 1 d . . .
C14 C 0.26895(19) 0.04091(8) 0.07485(8) 0.0346(3) Uani 1 1 d . . .
H14 H 0.1629 -0.0068 0.0677 0.042 Uiso 1 1 calc R . .
C15 C 0.2198(2) 0.11251(9) 0.12977(8) 0.0365(3) Uani 1 1 d . . .
H15 H 0.0804 0.1126 0.1580 0.044 Uiso 1 1 calc R . .
C1A C 0.4781(2) 0.34411(9) 0.20293(9) 0.0403(3) Uani 1 1 d . . .
C4A C 0.5979(2) 0.35398(10) 0.28029(9) 0.0483(4) Uani 1 1 d . . .
C5A C 0.5245(2) 0.28180(10) 0.33844(9) 0.0478(4) Uani 1 1 d . . .
C8A C 0.3540(2) 0.22871(9) 0.29768(8) 0.0409(3) Uani 1 1 d . . .

loop_
_atom_site_aniso_label
_atom_site_aniso_U_11
_atom_site_aniso_U_22
_atom_site_aniso_U_33
_atom_site_aniso_U_23
_atom_site_aniso_U_13
_atom_site_aniso_U_12
C1 0.0610(9) 0.0378(7) 0.0679(10) -0.0093(7) 0.0102(7) -0.0005(6)
C2 0.0790(12) 0.0367(8) 0.1083(16) -0.0140(9) 0.0320(11) -0.0096(8)
C3 0.0660(11) 0.0551(10) 0.1272(19) -0.0492(12) 0.0262(11) -0.0235(9)
C4 0.0503(9) 0.0728(12) 0.0893(13) -0.0520(11) 0.0051(8) -0.0135(8)
C5 0.0609(10) 0.0992(14) 0.0459(9) -0.0330(9) -0.0149(7) 0.0171(10)
C6 0.0950(14) 0.1025(15) 0.0343(8) -0.0101(9) -0.0062(8) 0.0284(12)
C7 0.1092(15) 0.0834(13) 0.0388(8) 0.0004(8) 0.0114(9) 0.0071(11)
C8 0.0732(10) 0.0669(10) 0.0380(7) -0.0071(7) 0.0061(7) -0.0080(8)
O9 0.0334(5) 0.0517(6) 0.0545(6) -0.0203(4) -0.0036(4) 0.0088(4)
C9 0.0302(6) 0.0366(6) 0.0354(6) -0.0116(5) -0.0019(4) 0.0007(5)
C10 0.0294(5) 0.0309(5) 0.0284(5) -0.0056(4) -0.0038(4) 0.0020(4)
C11 0.0320(6) 0.0334(6) 0.0470(7) -0.0134(5) 0.0027(5) -0.0069(5)
C12 0.0289(5) 0.0356(6) 0.0461(7) -0.0119(5) 0.0073(5) -0.0045(5)
C13 0.0273(5) 0.0268(5) 0.0251(5) -0.0016(4) -0.0053(4) 0.0017(4)
C14 0.0312(6) 0.0346(6) 0.0381(6) -0.0093(5) 0.0019(5) -0.0080(5)
C15 0.0303(6) 0.0419(7) 0.0374(6) -0.0105(5) 0.0050(4) -0.0053(5)
C1A 0.0359(6) 0.0344(6) 0.0508(7) -0.0182(5) 0.0040(5) 0.0008(5)
C4A 0.0354(6) 0.0527(8) 0.0568(8) -0.0336(7) 0.0019(6) 0.0002(6)
C5A 0.0403(7) 0.0618(9) 0.0412(7) -0.0252(6) -0.0040(5) 0.0085(6)
C8A 0.0416(7) 0.0483(7) 0.0327(6) -0.0143(5) 0.0014(5) 0.0039(5)

loop_
_atom_type_symbol
_atom_type_description
_atom_type_scat_dispersion_real
_atom_type_scat_dispersion_imag
_atom_type_scat_source
C C 0.0033 0.0016 'International Tables Vol C Tables 4.2.6.8 and 6.1.1.4'
H H 0.0000 0.0000 'International Tables Vol C Tables 4.2.6.8 and 6.1.1.4'
O O 0.0106 0.0060 'International Tables Vol C Tables 4.2.6.8 and 6.1.1.4'

loop_
_geom_angle_atom_site_label_1
_geom_angle_atom_site_label_2
_geom_angle_atom_site_label_3
_geom_angle
_geom_angle_site_symmetry_1
_geom_angle_site_symmetry_3
_geom_angle_publ_flag
C1A C1 C2 118.45(17) . . ?
C3 C2 C1 120.83(19) . . ?
C4 C3 C2 120.70(16) . . ?
C3 C4 C4A 119.42(18) . . ?
C6 C5 C5A 119.18(16) . . ?
C7 C6 C5 120.81(16) . . ?
C6 C7 C8 120.86(19) . . ?
C8A C8 C7 118.89(17) . . ?
O9 C9 C1A 112.72(10) . . ?
O9 C9 C8A 113.38(10) . . ?
C1A C9 C8A 101.35(10) . . ?
O9 C9 C10 105.00(9) . . ?
C1A C9 C10 113.83(9) . . ?
C8A C9 C10 110.84(10) . . ?
C11 C10 C15 117.72(10) . . ?
C11 C10 C9 122.91(10) . . ?
C15 C10 C9 119.36(10) . . ?
C10 C11 C12 120.97(10) . . ?
C11 C12 C13 121.96(10) . . ?
C12 C13 C14 116.57(10) . . ?
C12 C13 C13 121.63(12) . 3_655 ?
C14 C13 C13 121.80(12) . 3_655 ?
C15 C14 C13 121.68(10) . . ?
C14 C15 C10 121.08(10) . . ?
C1 C1A C4A 120.79(13) . . ?
C1 C1A C9 128.92(12) . . ?
C4A C1A C9 110.29(12) . . ?
C4 C4A C1A 119.80(17) . . ?
C4 C4A C5A 131.04(15) . . ?
C1A C4A C5A 109.14(11) . . ?
C5 C5A C8A 119.71(16) . . ?
C5 C5A C4A 131.75(15) . . ?
C8A C5A C4A 108.53(12) . . ?
C8 C8A C5A 120.52(13) . . ?
C8 C8A C9 128.93(12) . . ?
C5A C8A C9 110.55(12) . . ?

loop_
_geom_bond_atom_site_label_1
_geom_bond_atom_site_label_2
_geom_bond_distance
_geom_bond_site_symmetry_2
_geom_bond_publ_flag
C1 C1A 1.378(2) . ?
C1 C2 1.397(2) . ?
C2 C3 1.379(3) . ?
C3 C4 1.372(3) . ?
C4 C4A 1.391(2) . ?
C5 C6 1.373(3) . ?
C5 C5A 1.397(2) . ?
C6 C7 1.372(3) . ?
C7 C8 1.392(2) . ?
C8 C8A 1.375(2) . ?
O9 C9 1.4268(14) . ?
C9 C1A 1.5255(17) . ?
C9 C8A 1.5275(17) . ?
C9 C10 1.5292(15) . ?
C10 C11 1.3833(16) . ?
C10 C15 1.3919(16) . ?
C11 C12 1.3862(16) . ?
C12 C13 1.3914(15) . ?
C13 C14 1.3948(15) . ?
C13 C13 1.492(2) 3_655 ?
C14 C15 1.3833(16) . ?
C1A C4A 1.3979(19) . ?
C4A C5A 1.459(2) . ?
C5A C8A 1.3985(18) . ?

loop_
_geom_torsion_atom_site_label_1
_geom_torsion_atom_site_label_2
_geom_torsion_atom_site_label_3
_geom_torsion_atom_site_label_4
_geom_torsion
_geom_torsion_site_symmetry_1
_geom_torsion_site_symmetry_2
_geom_torsion_site_symmetry_3
_geom_torsion_site_symmetry_4
_geom_torsion_publ_flag
C1A C1 C2 C3 -0.7(2) . . . . ?
C1 C2 C3 C4 0.3(3) . . . . ?
C2 C3 C4 C4A 0.4(3) . . . . ?
C5A C5 C6 C7 0.8(3) . . . . ?
C5 C6 C7 C8 0.2(3) . . . . ?
C6 C7 C8 C8A -0.1(3) . . . . ?
O9 C9 C10 C11 135.85(12) . . . . ?
C1A C9 C10 C11 12.11(16) . . . . ?
C8A C9 C10 C11 -101.36(13) . . . . ?
O9 C9 C10 C15 -45.34(14) . . . . ?
C1A C9 C10 C15 -169.08(11) . . . . ?
C8A C9 C10 C15 77.45(13) . . . . ?
C15 C10 C11 C12 1.08(19) . . . . ?
C9 C10 C11 C12 179.91(12) . . . . ?
C10 C11 C12 C13 -1.3(2) . . . . ?
C11 C12 C13 C14 0.20(18) . . . . ?
C11 C12 C13 C13 -179.20(13) . . . 3_655 ?
C12 C13 C14 C15 1.02(17) . . . . ?
C13 C13 C14 C15 -179.58(12) 3_655 . . . ?
C13 C14 C15 C10 -1.20(19) . . . . ?
C11 C10 C15 C14 0.12(18) . . . . ?
C9 C10 C15 C14 -178.75(11) . . . . ?
C2 C1 C1A C4A 0.4(2) . . . . ?
C2 C1 C1A C9 -179.85(13) . . . . ?
O9 C9 C1A C1 -55.68(16) . . . . ?
C8A C9 C1A C1 -177.20(13) . . . . ?
C10 C9 C1A C1 63.77(17) . . . . ?
O9 C9 C1A C4A 124.09(11) . . . . ?
C8A C9 C1A C4A 2.56(12) . . . . ?
C10 C9 C1A C4A -116.47(11) . . . . ?
C3 C4 C4A C1A -0.7(2) . . . . ?
C3 C4 C4A C5A -179.13(15) . . . . ?
C1 C1A C4A C4 0.27(19) . . . . ?
C9 C1A C4A C4 -179.52(11) . . . . ?
C1 C1A C4A C5A 179.05(12) . . . . ?
C9 C1A C4A C5A -0.74(14) . . . . ?
C6 C5 C5A C8A -2.0(2) . . . . ?
C6 C5 C5A C4A 176.91(15) . . . . ?
C4 C4A C5A C5 -2.1(3) . . . . ?
C1A C4A C5A C5 179.35(14) . . . . ?
C4 C4A C5A C8A 176.94(14) . . . . ?
C1A C4A C5A C8A -1.65(14) . . . . ?
C7 C8 C8A C5A -1.1(2) . . . . ?
C7 C8 C8A C9 178.44(14) . . . . ?
C5 C5A C8A C8 2.1(2) . . . . ?
C4A C5A C8A C8 -177.00(13) . . . . ?
C5 C5A C8A C9 -177.48(12) . . . . ?
C4A C5A C8A C9 3.39(14) . . . . ?
O9 C9 C8A C8 55.76(18) . . . . ?
C1A C9 C8A C8 176.82(14) . . . . ?
C10 C9 C8A C8 -62.02(17) . . . . ?
O9 C9 C8A C5A -124.67(11) . . . . ?
C1A C9 C8A C5A -3.61(13) . . . . ?
C10 C9 C8A C5A 117.55(11) . . . . ?
